data_1527392
loop_
_publ_author_name
'Ganguli, A.K.'
'Corbett, J.D.'

_publ_section_title
;
 Structure, bonding, and properties of Ca Zn1-x Cdx Sn and Ca Sn.5 Ge1.5
;
_journal_name_full 'Journal of Solid State Chemistry'
_journal_page_first 480
_journal_page_last 488
_journal_volume 107
_journal_year 1993
_chemical_formula_sum 'Ca Cd Sn'
_space_group_IT_number 189
_symmetry_space_group_name_Hall 'P -6 -2'
_symmetry_space_group_name_H-M 'P -6 2 m'
_cell_angle_alpha 90
_cell_angle_beta 90
_cell_angle_gamma 120
_cell_formula_units_Z 3
_cell_length_a 7.6319
_cell_length_b 7.6319
_cell_length_c 4.6996
_cell_volume 237.059
_citation_journal_id_ASTM JSSCBI
_cod_data_source_file Ganguli_JSSCBI_1993_204.cif
_cod_data_source_block Ca1Cd1Sn1
_cod_original_cell_volume 237.0592
_cod_original_formula_sum 'Ca1 Cd1 Sn1'
_cod_database_code 1527392

loop_
_symmetry_equiv_pos_as_xyz
x,y,z
-x+y,-x,-z
-y,x-y,z
x,y,-z
-x+y,-x,z
-y,x-y,-z
y,x,z
x-y,-y,-z
-x,-x+y,z
y,x,-z
x-y,-y,z
-x,-x+y,-z

loop_
_atom_site_label
_atom_site_type_symbol
_atom_site_fract_x
_atom_site_fract_y
_atom_site_fract_z
_atom_site_occupancy
_atom_site_U_iso_or_equiv
Cd1 Cd 0.2509 0 0 1 0.0
Sn1 Sn 0 0 0.5 1 0.0
Sn2 Sn 0.3333 0.6667 0 1 0.0
Ca1 Ca 0.5736 0 0.5 0.96 0.0
